data_4121712
loop_
_publ_author_name
'Chalmers, Brian A.'
'B\"uhl, Michael'
'Athukorala Arachchige, Kasun S.'
'Slawin, Alexandra M. Z.'
'Kilian, Petr'

_publ_section_title
;
 Geometrically enforced donor-facilitated dehydrocoupling leading to an
 isolable arsanylidine-phosphorane.
;
_journal_issue 17
_journal_name_full 'Journal of the American Chemical Society'
_journal_page_first 6247
_journal_page_last 6250
_journal_paper_doi 10.1021/ja502625z
_journal_volume 136
_journal_year 2014
_chemical_formula_moiety 'C18 H24 As P'
_chemical_formula_sum 'C18 H24 As P'
_chemical_formula_weight 346.28
_space_group_IT_number 2
_symmetry_cell_setting triclinic
_symmetry_Int_Tables_number 2
_symmetry_space_group_name_Hall '-P 1'
_symmetry_space_group_name_H-M 'P -1'
_atom_sites_solution_hydrogens geom
_atom_sites_solution_primary direct
_atom_sites_solution_secondary difmap
_cell_angle_alpha 79.90(3)
_cell_angle_beta 81.97(3)
_cell_angle_gamma 65.587(19)
_cell_formula_units_Z 2
_cell_length_a 7.519(2)
_cell_length_b 8.530(2)
_cell_length_c 14.504(4)
_cell_measurement_reflns_used 2974
_cell_measurement_temperature 93
_cell_measurement_theta_max 25.35
_cell_measurement_theta_min 2.65
_cell_volume 831.6(4)
_computing_cell_refinement 'CrystalClear-SM Expert 2.0 rc13'
_computing_data_collection 'CrystalClear-SM Expert 2.0 rc13 (Rigaku, 2009)'
_computing_data_reduction 'CrystalClear-SM Expert 2.0 rc13'
_computing_molecular_graphics 'CrystalStructure 4.0'
_computing_publication_material 'CrystalStructure 4.0 (Rigaku, 2010)'
_computing_structure_refinement 'SHELXL97 (Sheldrick, 2008)'
_computing_structure_solution 'DIRDIF99-PATTY (Gould, et al., 1999)'
_diffrn_ambient_temperature 93
_diffrn_detector_area_resol_mean 14.629
_diffrn_measured_fraction_theta_full 0.967
_diffrn_measured_fraction_theta_max 0.967
_diffrn_measurement_device_type 'Rigaku Mercury70'
_diffrn_measurement_method \w
_diffrn_radiation_type 'Mo K\a'
_diffrn_radiation_wavelength 0.71075
_diffrn_reflns_av_R_equivalents 0.0668
_diffrn_reflns_limit_h_max 7
_diffrn_reflns_limit_h_min -9
_diffrn_reflns_limit_k_max 10
_diffrn_reflns_limit_k_min -9
_diffrn_reflns_limit_l_max 17
_diffrn_reflns_limit_l_min -14
_diffrn_reflns_number 5336
_diffrn_reflns_theta_full 25.35
_diffrn_reflns_theta_max 25.35
_diffrn_standards_number 0
_exptl_absorpt_coefficient_mu 2.130
_exptl_absorpt_correction_T_max 0.979
_exptl_absorpt_correction_T_min 0.558
_exptl_absorpt_correction_type multi-scan
_exptl_absorpt_process_details 'REQAB (Rigaku, 1998)'
_exptl_crystal_colour colorless
_exptl_crystal_density_diffrn 1.383
_exptl_crystal_density_method 'not measured'
_exptl_crystal_description platelet
_exptl_crystal_F_000 360.00
_exptl_crystal_size_max 0.100
_exptl_crystal_size_mid 0.060
_exptl_crystal_size_min 0.010
_refine_diff_density_max 1.180
_refine_diff_density_min -0.960
_refine_ls_extinction_method none
_refine_ls_goodness_of_fit_ref 1.027
_refine_ls_hydrogen_treatment mixed
_refine_ls_number_parameters 189
_refine_ls_number_reflns 2947
_refine_ls_number_restraints 2
_refine_ls_R_factor_gt 0.0639
_refine_ls_shift/su_max 0.017
_refine_ls_structure_factor_coef Fsqd
_refine_ls_weighting_details 'w = 1/[\s^2^(Fo^2^)+(0.0877P)^2^+0.6146P] where P=(Fo^2^+2Fc^2^)/3'
_refine_ls_weighting_scheme calc
_refine_ls_wR_factor_ref 0.1721
_reflns_number_gt 2468
_reflns_number_total 2947
_reflns_threshold_expression F^2^>2.0\s(F^2^)
_cod_data_source_file ja502625z_si_002.cif
_cod_data_source_block 3
_cod_depositor_comments 'Adding full bibliography for 4121710--4121714.cif.'
_cod_database_code 4121712

loop_
_symmetry_equiv_pos_site_id
_symmetry_equiv_pos_as_xyz
1 +X,+Y,+Z
2 -X,-Y,-Z

loop_
_atom_site_label
_atom_site_type_symbol
_atom_site_fract_x
_atom_site_fract_y
_atom_site_fract_z
_atom_site_U_iso_or_equiv
_atom_site_adp_type
_atom_site_occupancy
_atom_site_symmetry_multiplicity
_atom_site_calc_flag
_atom_site_refinement_flags
As1 As 0.11592(8) 0.24557(6) 0.30399(3) 0.0321(3) Uani 1.0 2 d .
P9 P 0.01654(18) 0.64026(16) 0.31358(8) 0.0254(4) Uani 1.0 2 d .
C1 C 0.1702(7) 0.3296(6) 0.1718(3) 0.0207(10) Uani 1.0 2 d .
C2 C 0.2358(7) 0.2077(7) 0.1095(4) 0.0252(11) Uani 1.0 2 d .
C3 C 0.2947(7) 0.2406(6) 0.0141(3) 0.0244(10) Uani 1.0 2 d .
C4 C 0.2831(7) 0.4043(6) -0.0209(3) 0.0220(10) Uani 1.0 2 d .
C5 C 0.2198(7) 0.5309(6) 0.0407(3) 0.0215(10) Uani 1.0 2 d .
C6 C 0.2261(7) 0.6887(6) -0.0058(3) 0.0220(10) Uani 1.0 2 d .
C7 C 0.1791(7) 0.8232(7) 0.0452(4) 0.0252(11) Uani 1.0 2 d .
C8 C 0.1155(7) 0.8003(7) 0.1406(4) 0.0250(11) Uani 1.0 2 d .
C9 C 0.1045(7) 0.6473(6) 0.1881(3) 0.0225(10) Uani 1.0 2 d .
C10 C 0.1600(7) 0.5022(6) 0.1380(3) 0.0216(10) Uani 1.0 2 d .
C11 C 0.3338(7) 0.4816(7) -0.1170(3) 0.0249(11) Uani 1.0 2 d .
C12 C 0.2944(7) 0.6713(6) -0.1075(3) 0.0241(11) Uani 1.0 2 d .
C13 C 0.2220(8) 0.6671(7) 0.3592(4) 0.0339(13) Uani 1.0 2 d .
C14 C 0.1731(10) 0.7231(9) 0.4570(4) 0.0463(16) Uani 1.0 2 d .
C15 C 0.4040(8) 0.4978(7) 0.3574(4) 0.0352(13) Uani 1.0 2 d .
C16 C -0.1926(8) 0.8580(7) 0.3179(4) 0.0308(12) Uani 1.0 2 d .
C17 C -0.3080(9) 0.8601(9) 0.4134(4) 0.0441(15) Uani 1.0 2 d .
C18 C -0.3332(8) 0.8955(8) 0.2424(4) 0.0363(13) Uani 1.0 2 d .
H1a H 0.113(8) 0.098(4) 0.283(4) 0.040(16) Uiso 1.0 2 d .
H2 H 0.2415 0.0945 0.1327 0.0303 Uiso 1.0 2 calc R
H3 H 0.3412 0.1513 -0.0252 0.0293 Uiso 1.0 2 calc R
H1b H 0.011(10) 0.409(4) 0.324(5) 0.08(3) Uiso 1.0 2 d .
H7 H 0.1892 0.9288 0.0170 0.0302 Uiso 1.0 2 calc R
H8 H 0.0775 0.8956 0.1750 0.0301 Uiso 1.0 2 calc R
H11A H 0.2510 0.4784 -0.1634 0.0298 Uiso 1.0 2 calc R
H11B H 0.4731 0.4169 -0.1372 0.0298 Uiso 1.0 2 calc R
H12A H 0.4153 0.6930 -0.1240 0.0289 Uiso 1.0 2 calc R
H12B H 0.1921 0.7541 -0.1488 0.0289 Uiso 1.0 2 calc R
H13 H 0.2516 0.7591 0.3153 0.0406 Uiso 1.0 2 calc R
H14A H 0.2836 0.7402 0.4755 0.0556 Uiso 1.0 2 calc R
H14B H 0.1480 0.6330 0.5019 0.0556 Uiso 1.0 2 calc R
H14C H 0.0563 0.8321 0.4564 0.0556 Uiso 1.0 2 calc R
H15A H 0.3806 0.4062 0.4018 0.0422 Uiso 1.0 2 calc R
H15B H 0.5155 0.5141 0.3754 0.0422 Uiso 1.0 2 calc R
H15C H 0.4327 0.4643 0.2940 0.0422 Uiso 1.0 2 calc R
H16 H -0.1403 0.9505 0.3086 0.0370 Uiso 1.0 2 calc R
H17A H -0.3600 0.7699 0.4223 0.0529 Uiso 1.0 2 calc R
H17B H -0.4167 0.9739 0.4161 0.0529 Uiso 1.0 2 calc R
H17C H -0.2215 0.8377 0.4632 0.0529 Uiso 1.0 2 calc R
H18A H -0.4420 1.0086 0.2473 0.0436 Uiso 1.0 2 calc R
H18B H -0.3845 0.8048 0.2514 0.0436 Uiso 1.0 2 calc R
H18C H -0.2633 0.8971 0.1802 0.0436 Uiso 1.0 2 calc R

loop_
_atom_site_aniso_label
_atom_site_aniso_U_11
_atom_site_aniso_U_22
_atom_site_aniso_U_33
_atom_site_aniso_U_12
_atom_site_aniso_U_13
_atom_site_aniso_U_23
As1 0.0405(4) 0.0273(4) 0.0263(4) -0.0138(3) 0.0018(3) -0.0006(3)
P9 0.0253(8) 0.0251(7) 0.0226(7) -0.0075(6) 0.0011(5) -0.0037(5)
C1 0.016(3) 0.021(3) 0.021(3) -0.005(2) -0.0007(18) -0.0004(18)
C2 0.024(3) 0.024(3) 0.028(3) -0.011(3) -0.005(2) 0.002(2)
C3 0.023(3) 0.022(3) 0.024(3) -0.005(2) 0.0021(19) -0.0095(19)
C4 0.016(3) 0.023(3) 0.023(3) -0.005(2) -0.0030(18) 0.0026(19)
C5 0.013(3) 0.024(3) 0.025(3) -0.003(2) 0.0001(18) -0.0077(19)
C6 0.013(3) 0.024(3) 0.024(3) -0.005(2) -0.0032(18) 0.0039(19)
C7 0.022(3) 0.021(3) 0.028(3) -0.005(2) -0.004(2) 0.003(2)
C8 0.021(3) 0.023(3) 0.027(3) -0.006(3) 0.0016(19) -0.005(2)
C9 0.017(3) 0.023(3) 0.022(3) -0.002(2) -0.0005(18) -0.0039(19)
C10 0.016(3) 0.023(3) 0.021(3) -0.004(2) -0.0017(18) 0.0015(19)
C11 0.022(3) 0.027(3) 0.022(3) -0.007(3) -0.0019(19) -0.004(2)
C12 0.025(3) 0.020(3) 0.024(3) -0.006(2) -0.0005(19) -0.0023(19)
C13 0.037(4) 0.034(3) 0.026(3) -0.011(3) -0.005(3) -0.000(3)
C14 0.044(4) 0.058(4) 0.037(4) -0.014(4) -0.008(3) -0.017(3)
C15 0.025(3) 0.039(4) 0.035(3) -0.007(3) -0.003(3) 0.001(3)
C16 0.027(3) 0.031(3) 0.030(3) -0.007(3) 0.001(2) -0.006(3)
C17 0.040(4) 0.051(4) 0.031(3) -0.009(3) 0.006(3) -0.010(3)
C18 0.019(3) 0.037(3) 0.042(3) 0.001(3) -0.001(3) -0.008(3)

loop_
_atom_type_symbol
_atom_type_description
_atom_type_scat_dispersion_real
_atom_type_scat_dispersion_imag
_atom_type_scat_source
C C 0.0033 0.0016
;
International Tables for Crystallography
(1992, Vol. C, Tables 4.2.6.8 and 6.1.1.4)
;
H H 0.0000 0.0000
;
International Tables for Crystallography
(1992, Vol. C, Table 6.1.1.4)
;
As As 0.0499 2.0058
;
International Tables for Crystallography
(1992, Vol. C, Tables 4.2.6.8 and 6.1.1.4)
;
P P 0.1023 0.0942
;
International Tables for Crystallography
(1992, Vol. C, Tables 4.2.6.8 and 6.1.1.4)
;

loop_
_geom_angle_atom_site_label_1
_geom_angle_atom_site_label_2
_geom_angle_atom_site_label_3
_geom_angle
_geom_angle_publ_flag
C9 P9 C13 97.7(3) yes
C9 P9 C16 102.6(2) yes
C13 P9 C16 103.8(3) yes
As1 C1 C2 116.3(4) yes
As1 C1 C10 124.8(4) yes
C2 C1 C10 118.7(4) yes
C1 C2 C3 124.3(5) yes
C2 C3 C4 118.5(5) yes
C3 C4 C5 118.8(4) yes
C3 C4 C11 132.0(5) yes
C5 C4 C11 109.2(5) yes
C4 C5 C6 111.2(4) yes
C4 C5 C10 124.3(5) yes
C6 C5 C10 124.5(5) yes
C5 C6 C7 118.8(5) yes
C5 C6 C12 109.6(5) yes
C7 C6 C12 131.5(5) yes
C6 C7 C8 118.0(5) yes
C7 C8 C9 124.5(5) yes
P9 C9 C8 118.7(4) yes
P9 C9 C10 122.3(4) yes
C8 C9 C10 118.9(4) yes
C1 C10 C5 115.3(5) yes
C1 C10 C9 129.4(4) yes
C5 C10 C9 115.2(5) yes
C4 C11 C12 105.5(4) yes
C6 C12 C11 104.5(4) yes
P9 C13 C14 113.4(5) yes
P9 C13 C15 108.9(5) yes
C14 C13 C15 110.9(5) yes
P9 C16 C17 109.3(4) yes
P9 C16 C18 111.4(4) yes
C17 C16 C18 107.8(5) yes
C1 As1 H1a 94(2) no
C1 As1 H1b 92(3) no
H1a As1 H1b 147(4) no
C1 C2 H2 117.854 no
C3 C2 H2 117.856 no
C2 C3 H3 120.758 no
C4 C3 H3 120.764 no
C6 C7 H7 121.004 no
C8 C7 H7 121.000 no
C7 C8 H8 117.749 no
C9 C8 H8 117.750 no
C4 C11 H11A 110.646 no
C4 C11 H11B 110.652 no
C12 C11 H11A 110.643 no
C12 C11 H11B 110.652 no
H11A C11 H11B 108.760 no
C6 C12 H12A 110.844 no
C6 C12 H12B 110.848 no
C11 C12 H12A 110.844 no
C11 C12 H12B 110.847 no
H12A C12 H12B 108.894 no
P9 C13 H13 107.814 no
C14 C13 H13 107.815 no
C15 C13 H13 107.814 no
C13 C14 H14A 109.471 no
C13 C14 H14B 109.473 no
C13 C14 H14C 109.473 no
H14A C14 H14B 109.471 no
H14A C14 H14C 109.469 no
H14B C14 H14C 109.470 no
C13 C15 H15A 109.469 no
C13 C15 H15B 109.472 no
C13 C15 H15C 109.470 no
H15A C15 H15B 109.481 no
H15A C15 H15C 109.465 no
H15B C15 H15C 109.470 no
P9 C16 H16 109.455 no
C17 C16 H16 109.454 no
C18 C16 H16 109.458 no
C16 C17 H17A 109.480 no
C16 C17 H17B 109.471 no
C16 C17 H17C 109.475 no
H17A C17 H17B 109.469 no
H17A C17 H17C 109.462 no
H17B C17 H17C 109.469 no
C16 C18 H18A 109.476 no
C16 C18 H18B 109.479 no
C16 C18 H18C 109.472 no
H18A C18 H18B 109.469 no
H18A C18 H18C 109.466 no
H18B C18 H18C 109.466 no

loop_
_geom_bond_atom_site_label_1
_geom_bond_atom_site_label_2
_geom_bond_distance
_geom_bond_publ_flag
As1 C1 1.974(5) yes
P9 C9 1.848(5) yes
P9 C13 1.873(7) yes
P9 C16 1.877(5) yes
C1 C2 1.386(7) yes
C1 C10 1.442(8) yes
C2 C3 1.410(7) yes
C3 C4 1.371(8) yes
C4 C5 1.409(7) yes
C4 C11 1.503(7) yes
C5 C6 1.411(8) yes
C5 C10 1.430(6) yes
C6 C7 1.371(8) yes
C6 C12 1.505(7) yes
C7 C8 1.406(7) yes
C8 C9 1.393(8) yes
C9 C10 1.427(8) yes
C11 C12 1.548(8) yes
C13 C14 1.524(8) yes
C13 C15 1.526(7) yes
C16 C17 1.528(7) yes
C16 C18 1.529(8) yes
As1 H1a 1.35(5) no
As1 H1b 1.35(4) no
C2 H2 0.950 no
C3 H3 0.950 no
C7 H7 0.950 no
C8 H8 0.950 no
C11 H11A 0.990 no
C11 H11B 0.990 no
C12 H12A 0.990 no
C12 H12B 0.990 no
C13 H13 1.000 no
C14 H14A 0.980 no
C14 H14B 0.980 no
C14 H14C 0.980 no
C15 H15A 0.980 no
C15 H15B 0.980 no
C15 H15C 0.980 no
C16 H16 1.000 no
C17 H17A 0.980 no
C17 H17B 0.980 no
C17 H17C 0.980 no
C18 H18A 0.980 no
C18 H18B 0.980 no
C18 H18C 0.980 no

loop_
_geom_contact_atom_site_label_1
_geom_contact_atom_site_label_2
_geom_contact_distance
_geom_contact_publ_flag
_geom_contact_site_symmetry_2
As1 P9 3.1572(17) no .
As1 C9 3.515(6) no .
P9 C1 3.362(6) no .
C1 C4 2.845(6) no .
C2 C5 2.722(8) no .
C3 C10 2.876(7) no .
C5 C8 2.711(8) no .
C6 C9 2.840(7) no .
C7 C10 2.881(8) no .
C8 C13 3.268(7) no .
C8 C16 3.171(7) no .
C8 C18 3.315(8) no .
C9 C15 3.286(8) no .
C9 C18 3.168(7) no .
C14 C16 3.328(9) no .
C14 C17 3.426(10) no .
C1 C11 3.597(7) no 2_565
C4 C6 3.502(8) no 2_665
C5 C12 3.529(7) no 2_665
C6 C4 3.502(8) no 2_665
C7 C7 3.310(6) no 2_575
C11 C1 3.597(7) no 2_565
C12 C5 3.529(7) no 2_665
As1 H2 2.8610 no .
As1 H15A 3.4018 no .
As1 H15C 3.5574 no .
P9 H1b 1.97(5) no .
P9 H8 2.8331 no .
P9 H14B 3.0140 no .
P9 H14C 2.9709 no .
P9 H15A 2.9458 no .
P9 H15C 2.8534 no .
P9 H17A 2.9160 no .
P9 H17C 2.9073 no .
P9 H18B 2.9481 no .
P9 H18C 2.9681 no .
C1 H3 3.3183 no .
C1 H15C 3.4525 no .
C2 H1a 2.70(5) no .
C3 H11A 2.9505 no .
C3 H11B 2.9266 no .
C4 H2 3.2354 no .
C4 H12A 3.0984 no .
C4 H12B 3.0885 no .
C5 H3 3.2607 no .
C5 H7 3.2638 no .
C5 H11A 3.0342 no .
C5 H11B 3.0345 no .
C5 H12A 3.0523 no .
C5 H12B 3.0364 no .
C6 H8 3.2268 no .
C6 H11A 3.0858 no .
C6 H11B 3.0759 no .
C7 H12A 2.9194 no .
C7 H12B 2.9557 no .
C7 H18C 3.4891 no .
C8 H13 2.7757 no .
C8 H15C 3.5277 no .
C8 H16 3.0053 no .
C8 H18C 2.6249 no .
C9 H1b 2.82(6) no .
C9 H7 3.3248 no .
C9 H13 2.7556 no .
C9 H15C 2.8138 no .
C9 H16 3.1441 no .
C9 H18B 3.4021 no .
C9 H18C 2.7079 no .
C10 H2 3.2857 no .
C10 H1b 2.89(7) no .
C10 H8 3.2785 no .
C10 H15C 3.1491 no .
C11 H3 2.8789 no .
C12 H7 2.8752 no .
C13 H1b 3.34(7) no .
C13 H8 3.0578 no .
C13 H16 2.8798 no .
C13 H17C 3.2964 no .
C14 H15A 2.7029 no .
C14 H15B 2.7023 no .
C14 H15C 3.3544 no .
C14 H16 3.1806 no .
C14 H17C 2.7065 no .
C15 H1b 3.45(8) no .
C15 H14A 2.7007 no .
C15 H14B 2.7039 no .
C15 H14C 3.3546 no .
C16 H1b 3.48(3) no .
C16 H8 2.7659 no .
C16 H13 3.0844 no .
C16 H14C 2.8536 no .
C17 H14B 3.4671 no .
C17 H14C 2.7991 no .
C17 H18A 2.6414 no .
C17 H18B 2.6577 no .
C17 H18C 3.3246 no .
C18 H8 3.1064 no .
C18 H17A 2.6547 no .
C18 H17B 2.6440 no .
C18 H17C 3.3248 no .
H1a H2 2.2564 no .
H2 H3 2.3396 no .
H3 H11A 3.0199 no .
H3 H11B 2.9786 no .
H1b H15A 3.1305 no .
H1b H15C 3.3541 no .
H1b H17A 3.5535 no .
H1b H18B 3.5637 no .
H7 H8 2.3381 no .
H7 H12A 2.9607 no .
H7 H12B 3.0364 no .
H8 H13 2.4213 no .
H8 H16 2.3357 no .
H8 H18C 2.5475 no .
H11A H12A 2.7627 no .
H11A H12B 2.2492 no .
H11B H12A 2.2493 no .
H11B H12B 2.7697 no .
H13 H14A 2.3410 no .
H13 H14B 2.8584 no .
H13 H14C 2.3634 no .
H13 H15A 2.8594 no .
H13 H15B 2.3413 no .
H13 H15C 2.3657 no .
H13 H16 2.7208 no .
H14A H15A 2.9879 no .
H14A H15B 2.5235 no .
H14A H15C 3.5916 no .
H14A H17C 3.5599 no .
H14B H15A 2.5275 no .
H14B H15B 2.9917 no .
H14B H15C 3.5942 no .
H14B H17C 2.6764 no .
H14C H15A 3.5943 no .
H14C H15B 3.5923 no .
H14C H16 2.5863 no .
H14C H17A 3.4960 no .
H14C H17B 3.3506 no .
H14C H17C 2.0583 no .
H16 H17A 2.8762 no .
H16 H17B 2.3768 no .
H16 H17C 2.3808 no .
H16 H18A 2.3797 no .
H16 H18B 2.8768 no .
H16 H18C 2.3794 no .
H17A H18A 2.9249 no .
H17A H18B 2.4678 no .
H17A H18C 3.5555 no .
H17B H18A 2.4388 no .
H17B H18B 2.9333 no .
H17B H18C 3.5396 no .
H17C H18A 3.5393 no .
H17C H18B 3.5567 no .
As1 H11A 3.4392 no 2_565
As1 H12B 3.4465 no 2_565
As1 H14B 3.2714 no 2_566
As1 H14C 3.5832 no 2_566
As1 H17C 3.4614 no 2_566
As1 H18A 3.1741 no 1_645
C1 H11A 2.9116 no 2_565
C1 H12A 3.0296 no 2_665
C1 H12B 3.1605 no 2_565
C1 H18A 3.2309 no 1_645
C2 H7 3.0861 no 1_545
C2 H8 3.2897 no 1_545
C2 H12A 3.1145 no 2_665
C2 H12B 3.0774 no 2_565
C2 H18A 3.0835 no 1_645
C3 H3 3.3261 no 2_655
C3 H7 3.0657 no 1_545
C3 H7 3.5295 no 2_665
C3 H12A 3.1520 no 2_665
C3 H18C 3.3086 no 2_565
C4 H12A 3.0678 no 2_665
C5 H11B 3.0759 no 2_665
C5 H12A 2.9020 no 2_665
C6 H7 3.4579 no 2_575
C6 H11B 3.0333 no 2_665
C7 H2 3.0464 no 1_565
C7 H3 3.4396 no 1_565
C7 H7 2.8538 no 2_575
C7 H11B 2.8988 no 2_665
C8 H1a 3.54(5) no 1_565
C8 H2 3.0075 no 1_565
C8 H7 3.3240 no 2_575
C8 H11B 2.8730 no 2_665
C8 H12B 3.5535 no 2_575
C9 H11A 3.3460 no 2_565
C9 H11B 2.9964 no 2_665
C10 H11A 2.9994 no 2_565
C10 H11B 3.1060 no 2_665
C10 H12A 2.9245 no 2_665
C11 H15C 2.9800 no 2_665
C11 H18B 3.2575 no 2_565
C12 H15C 3.2325 no 2_665
C12 H18A 3.5684 no 2_575
C12 H18C 3.5660 no 2_575
C13 H1a 3.43(4) no 1_565
C14 H1b 3.47(6) no 2_566
C14 H15B 3.3820 no 2_666
C15 H11A 3.5892 no 2_665
C15 H11B 3.2402 no 2_665
C15 H14A 3.3814 no 2_666
C17 H14A 3.5751 no 1_455
C17 H15A 3.3350 no 2_566
C17 H17B 3.1266 no 2_476
C18 H2 3.4096 no 1_465
C18 H3 3.2566 no 2_565
C18 H11A 3.3649 no 2_565
C18 H12A 3.4705 no 2_575
C18 H12B 3.5632 no 2_575
H1a C8 3.54(5) no 1_545
H1a C13 3.43(4) no 1_545
H1a H8 2.6401 no 1_545
H1a H12B 2.9410 no 2_565
H1a H13 2.6164 no 1_545
H1a H14C 3.1885 no 1_545
H1a H16 2.6444 no 1_545
H1a H18A 3.0929 no 1_645
H1a H18B 3.5822 no 1_645
H2 C7 3.0464 no 1_545
H2 C8 3.0075 no 1_545
H2 C18 3.4096 no 1_645
H2 H3 3.3185 no 2_655
H2 H7 2.5390 no 1_545
H2 H8 2.4352 no 1_545
H2 H12B 2.9607 no 2_565
H2 H13 3.5246 no 1_545
H2 H18A 2.8634 no 1_645
H2 H18B 3.3307 no 1_645
H2 H18C 3.5068 no 1_645
H3 C3 3.3261 no 2_655
H3 C7 3.4396 no 1_545
H3 C18 3.2566 no 2_565
H3 H2 3.3185 no 2_655
H3 H3 2.7620 no 2_655
H3 H7 2.5447 no 1_545
H3 H7 3.3232 no 2_665
H3 H18A 3.5805 no 2_565
H3 H18B 3.2225 no 2_565
H3 H18C 2.5418 no 2_565
H1b C14 3.47(6) no 2_566
H1b H11A 3.0295 no 2_565
H1b H14B 2.6666 no 2_566
H1b H14C 3.5656 no 2_566
H1b H15B 3.4545 no 1_455
H1b H17C 3.5731 no 2_566
H7 C2 3.0861 no 1_565
H7 C3 3.0657 no 1_565
H7 C3 3.5295 no 2_665
H7 C6 3.4579 no 2_575
H7 C7 2.8538 no 2_575
H7 C8 3.3240 no 2_575
H7 H2 2.5390 no 1_565
H7 H3 2.5447 no 1_565
H7 H3 3.3232 no 2_665
H7 H7 2.6714 no 2_575
H7 H8 3.4108 no 2_575
H7 H11B 3.3805 no 2_665
H7 H18C 3.0739 no 2_575
H8 C2 3.2897 no 1_565
H8 H1a 2.6401 no 1_565
H8 H2 2.4352 no 1_565
H8 H7 3.4108 no 2_575
H8 H11B 3.3726 no 2_665
H8 H12B 2.8267 no 2_575
H11A As1 3.4392 no 2_565
H11A C1 2.9116 no 2_565
H11A C9 3.3460 no 2_565
H11A C10 2.9994 no 2_565
H11A C15 3.5892 no 2_665
H11A C18 3.3649 no 2_565
H11A H1b 3.0295 no 2_565
H11A H15B 3.3243 no 2_665
H11A H15C 2.9762 no 2_665
H11A H18B 2.6821 no 2_565
H11A H18C 3.2171 no 2_565
H11B C5 3.0759 no 2_665
H11B C6 3.0333 no 2_665
H11B C7 2.8988 no 2_665
H11B C8 2.8730 no 2_665
H11B C9 2.9964 no 2_665
H11B C10 3.1060 no 2_665
H11B C15 3.2402 no 2_665
H11B H7 3.3805 no 2_665
H11B H8 3.3726 no 2_665
H11B H13 3.2410 no 2_665
H11B H15B 3.3954 no 2_665
H11B H15C 2.4561 no 2_665
H11B H18B 3.0353 no 2_565
H12A C1 3.0296 no 2_665
H12A C2 3.1145 no 2_665
H12A C3 3.1520 no 2_665
H12A C4 3.0678 no 2_665
H12A C5 2.9020 no 2_665
H12A C10 2.9245 no 2_665
H12A C18 3.4705 no 2_575
H12A H15C 2.8787 no 2_665
H12A H18A 2.9059 no 2_575
H12A H18C 3.1867 no 2_575
H12B As1 3.4465 no 2_565
H12B C1 3.1605 no 2_565
H12B C2 3.0774 no 2_565
H12B C8 3.5535 no 2_575
H12B C18 3.5632 no 2_575
H12B H1a 2.9410 no 2_565
H12B H2 2.9607 no 2_565
H12B H8 2.8267 no 2_575
H12B H15C 3.3517 no 2_665
H12B H16 3.0442 no 2_575
H12B H18A 3.3235 no 2_575
H12B H18C 3.1809 no 2_575
H13 H1a 2.6164 no 1_565
H13 H2 3.5246 no 1_565
H13 H11B 3.2410 no 2_665
H13 H17A 3.5337 no 1_655
H13 H18B 2.9232 no 1_655
H14A C15 3.3814 no 2_666
H14A C17 3.5751 no 1_655
H14A H15A 2.9954 no 2_666
H14A H15B 2.8675 no 2_666
H14A H17A 2.7845 no 1_655
H14A H17B 3.5162 no 1_655
H14B As1 3.2714 no 2_566
H14B H1b 2.6666 no 2_566
H14B H15B 2.9995 no 2_666
H14B H17A 3.1937 no 2_566
H14C As1 3.5832 no 2_566
H14C H1a 3.1885 no 1_565
H14C H1b 3.5656 no 2_566
H14C H14C 3.0794 no 2_576
H15A C17 3.3350 no 2_566
H15A H14A 2.9954 no 2_666
H15A H17A 2.7439 no 2_566
H15A H17B 3.3371 no 1_645
H15A H17C 3.0938 no 2_566
H15B C14 3.3820 no 2_666
H15B H1b 3.4545 no 1_655
H15B H11A 3.3243 no 2_665
H15B H11B 3.3954 no 2_665
H15B H14A 2.8675 no 2_666
H15B H14B 2.9995 no 2_666
H15B H15B 3.5625 no 2_666
H15B H17A 2.9141 no 1_655
H15B H18B 3.0903 no 1_655
H15C C11 2.9800 no 2_665
H15C C12 3.2325 no 2_665
H15C H11A 2.9762 no 2_665
H15C H11B 2.4561 no 2_665
H15C H12A 2.8787 no 2_665
H15C H12B 3.3517 no 2_665
H16 H1a 2.6444 no 1_565
H16 H12B 3.0442 no 2_575
H17A H13 3.5337 no 1_455
H17A H14A 2.7845 no 1_455
H17A H14B 3.1937 no 2_566
H17A H15A 2.7439 no 2_566
H17A H15B 2.9141 no 1_455
H17A H17B 3.2781 no 2_476
H17B C17 3.1266 no 2_476
H17B H14A 3.5162 no 1_455
H17B H15A 3.3371 no 1_465
H17B H17A 3.2781 no 2_476
H17B H17B 2.5990 no 2_476
H17B H17C 3.0151 no 2_476
H17C As1 3.4614 no 2_566
H17C H1b 3.5731 no 2_566
H17C H15A 3.0938 no 2_566
H17C H17B 3.0151 no 2_476
H18A As1 3.1741 no 1_465
H18A C1 3.2309 no 1_465
H18A C2 3.0835 no 1_465
H18A C12 3.5684 no 2_575
H18A H1a 3.0929 no 1_465
H18A H2 2.8634 no 1_465
H18A H3 3.5805 no 2_565
H18A H12A 2.9059 no 2_575
H18A H12B 3.3235 no 2_575
H18B C11 3.2575 no 2_565
H18B H1a 3.5822 no 1_465
H18B H2 3.3307 no 1_465
H18B H3 3.2225 no 2_565
H18B H11A 2.6821 no 2_565
H18B H11B 3.0353 no 2_565
H18B H13 2.9232 no 1_455
H18B H15B 3.0903 no 1_455
H18C C3 3.3086 no 2_565
H18C C12 3.5660 no 2_575
H18C H2 3.5068 no 1_465
H18C H3 2.5418 no 2_565
H18C H7 3.0739 no 2_575
H18C H11A 3.2171 no 2_565
H18C H12A 3.1867 no 2_575
H18C H12B 3.1809 no 2_575

loop_
_geom_torsion_atom_site_label_1
_geom_torsion_atom_site_label_2
_geom_torsion_atom_site_label_3
_geom_torsion_atom_site_label_4
_geom_torsion
_geom_torsion_publ_flag
C9 P9 C13 C14 162.2(3) no
C9 P9 C13 C15 -73.8(3) no
C13 P9 C9 C8 -64.9(4) no
C13 P9 C9 C10 115.6(4) no
C9 P9 C16 C17 168.9(4) no
C9 P9 C16 C18 49.9(4) no
C16 P9 C9 C8 41.2(5) no
C16 P9 C9 C10 -138.2(4) no
C13 P9 C16 C17 -89.8(4) no
C13 P9 C16 C18 151.3(3) no
C16 P9 C13 C14 57.1(4) no
C16 P9 C13 C15 -178.9(3) no
As1 C1 C2 C3 -175.5(4) no
As1 C1 C10 C5 175.4(3) no
As1 C1 C10 C9 -2.5(8) no
C2 C1 C10 C5 0.2(7) no
C2 C1 C10 C9 -177.7(5) no
C10 C1 C2 C3 0.1(8) no
C1 C2 C3 C4 -1.4(8) no
C2 C3 C4 C5 2.2(7) no
C2 C3 C4 C11 179.6(5) no
C3 C4 C5 C6 177.1(4) no
C3 C4 C5 C10 -2.0(8) no
C3 C4 C11 C12 -177.5(5) no
C5 C4 C11 C12 0.0(6) no
C11 C4 C5 C6 -0.9(6) no
C11 C4 C5 C10 -179.9(4) no
C4 C5 C6 C7 -176.6(4) no
C4 C5 C6 C12 1.4(6) no
C4 C5 C10 C1 0.7(7) no
C4 C5 C10 C9 178.9(5) no
C6 C5 C10 C1 -178.2(4) no
C6 C5 C10 C9 -0.0(7) no
C10 C5 C6 C7 2.5(7) no
C10 C5 C6 C12 -179.5(4) no
C5 C6 C7 C8 -3.7(7) no
C5 C6 C12 C11 -1.3(5) no
C7 C6 C12 C11 176.3(5) no
C12 C6 C7 C8 178.9(5) no
C6 C7 C8 C9 2.8(8) no
C7 C8 C9 P9 -179.8(4) no
C7 C8 C9 C10 -0.3(8) no
P9 C9 C10 C1 -3.7(8) no
P9 C9 C10 C5 178.4(3) no
C8 C9 C10 C1 176.8(5) no
C8 C9 C10 C5 -1.1(7) no
C4 C11 C12 C6 0.8(5) no
